data_2216287
loop_
_publ_author_name
'Cai, Jin-Hua'
'Xu, Ying-Hua'
'Ng, Seik Weng'

_publ_section_title
Di-\m~2~-acetato-1:2\k^3^<i>O</i>,<i>O</i>':<i>O</i>;2:3\k^3^<i>O</i>:<i>O</i>,<i>O</i>'-tetrakis(\m~2~-2-hydroxybenzoato)-1:2\k^4^<i>O</i>:<i>O</i>';2:3\k^4^<i>O</i>:<i>O</i>'-bis(1,10-phenanthroline)-1\k^2^<i>N</i>,<i>N</i>';3\k^2^<i>N</i>,<i>N</i>'-trizinc(II)
_journal_coeditor_code BT2574
_journal_issue 12
_journal_name_full 'Acta Crystallographica Section E'
_journal_page_first m2940
_journal_page_last m2940
_journal_paper_doi 10.1107/S1600536807054852
_journal_volume 63
_journal_year 2007
_chemical_formula_iupac '[Zn3 (C2 H3 O2)2 (C7 H5 O3)4 (C12 H8 N2)2]'
_chemical_formula_moiety 'C56 H42 N4 O16 Zn3'
_chemical_formula_sum 'C56 H42 N4 O16 Zn3'
_chemical_formula_weight 1223.05
_chemical_name_systematic
;
Di-\m~2~-acetato-1:2\k^3^O,O':O;2:3\k^3^O:O,O'-tetrakis(\m~2~-2-
hydroxybenzoato)-1:2\k^4^O:O';2:3\k^4^O:O'-bis(1,10-phenanthroline)-
1\k^2^<i>N</i>,<i>N</i>';3\k^2^<i>N</i>,<i>N</i>'-trizinc(II)
;
_space_group_IT_number 14
_symmetry_cell_setting monoclinic
_symmetry_space_group_name_Hall '-P 2yn'
_symmetry_space_group_name_H-M 'P 1 21/n 1'
_atom_sites_solution_hydrogens geom
_atom_sites_solution_primary direct
_atom_sites_solution_secondary difmap
_audit_creation_method SHELXL-97
_cell_angle_alpha 90.00
_cell_angle_beta 91.847(3)
_cell_angle_gamma 90.00
_cell_formula_units_Z 2
_cell_length_a 10.534(3)
_cell_length_b 11.682(3)
_cell_length_c 20.533(5)
_cell_measurement_reflns_used 873
_cell_measurement_temperature 293(2)
_cell_measurement_theta_max 27.3
_cell_measurement_theta_min 2.6
_cell_volume 2525.4(11)
_computing_cell_refinement 'SAINT (Bruker, 2003)'
_computing_data_collection 'SMART (Bruker, 2003)'
_computing_data_reduction SAINT
_computing_molecular_graphics 'X-Seed (Barbour, 2001)'
_computing_publication_material 'publCIF (Westrip, 2007)'
_computing_structure_refinement 'SHELXL-97 (Sheldrick, 1997)'
_computing_structure_solution 'SHELXS-97 (Sheldrick, 1997)'
_diffrn_ambient_temperature 295(2)
_diffrn_measured_fraction_theta_full 0.987
_diffrn_measured_fraction_theta_max 0.987
_diffrn_measurement_device_type 'Bruker SMART diffractometer'
_diffrn_measurement_method '\f and \w scans'
_diffrn_radiation_monochromator graphite
_diffrn_radiation_source 'fine-focus sealed tube'
_diffrn_radiation_type MoK\a
_diffrn_radiation_wavelength 0.71073
_diffrn_reflns_av_R_equivalents 0.0268
_diffrn_reflns_av_sigmaI/netI 0.0363
_diffrn_reflns_limit_h_max 13
_diffrn_reflns_limit_h_min -9
_diffrn_reflns_limit_k_max 15
_diffrn_reflns_limit_k_min -13
_diffrn_reflns_limit_l_max 26
_diffrn_reflns_limit_l_min -22
_diffrn_reflns_number 14442
_diffrn_reflns_theta_full 27.13
_diffrn_reflns_theta_max 27.13
_diffrn_reflns_theta_min 1.98
_diffrn_standards_decay_% 0
_diffrn_standards_interval_count 0
_diffrn_standards_interval_time 0
_diffrn_standards_number 0
_exptl_absorpt_coefficient_mu 1.493
_exptl_absorpt_correction_T_max 0.807
_exptl_absorpt_correction_T_min 0.524
_exptl_absorpt_correction_type multi-scan
_exptl_absorpt_process_details '(SADABS; Sheldrick, 1996)'
_exptl_crystal_colour Colorless
_exptl_crystal_density_diffrn 1.608
_exptl_crystal_density_method 'not measured'
_exptl_crystal_description Prism
_exptl_crystal_F_000 1248
_exptl_crystal_size_max 0.20
_exptl_crystal_size_mid 0.16
_exptl_crystal_size_min 0.15
_refine_diff_density_max 0.648
_refine_diff_density_min -0.663
_refine_ls_extinction_method none
_refine_ls_goodness_of_fit_ref 0.868
_refine_ls_hydrogen_treatment constr
_refine_ls_matrix_type full
_refine_ls_number_parameters 369
_refine_ls_number_reflns 5515
_refine_ls_number_restraints 6
_refine_ls_restrained_S_all 0.871
_refine_ls_R_factor_all 0.0506
_refine_ls_R_factor_gt 0.0378
_refine_ls_shift/su_max 0.001
_refine_ls_shift/su_mean <0.001
_refine_ls_structure_factor_coef Fsqd
_refine_ls_weighting_details 'calc w=1/[\s^2^(Fo^2^)+(0.0711P)^2^+2.1051P] where P=(Fo^2^+2Fc^2^)/3'
_refine_ls_weighting_scheme calc
_refine_ls_wR_factor_gt 0.1000
_refine_ls_wR_factor_ref 0.1094
_reflns_number_gt 4428
_reflns_number_total 5515
_reflns_threshold_expression I>2\s(I)
_cod_data_source_file bt2574.cif
_cod_data_source_block I
_cod_depositor_comments
;
The following automatic conversions were performed:
'_symmetry_cell_setting' value 'Monoclinic' changed to 'monoclinic'
according to '/home/saulius/struct/CIF-dictionaries/cif_core.dic'
dictionary named 'cif_core.dic' version 2.4.1 from 2010-06-29.

Automatic conversion script
Id: cif_fix_enum 1527 2010-12-29 10:47:43Z saulius 

The following automatic conversions were performed:

'_symmetry_cell_setting' value 'Monoclinic' changed to 'monoclinic'
according to /home/saulius/struct/CIF-dictionaries/cif_core.dic
dictionary named 'cif_core.dic' version 2.4.1 from 2010-06-29.

Automatic conversion script
Id: cif_fix_values 1715 2011-07-08 13:25:40Z adriana 
;
_cod_original_cell_volume 2526.0(10)
_cod_original_sg_symbol_H-M 'P 21/n'
_cod_database_code 2216287
_cod_database_fobs_code 2216287

loop_
_symmetry_equiv_pos_as_xyz
'x, y, z'
'-x+1/2, y+1/2, -z+1/2'
'-x, -y, -z'
'x-1/2, -y-1/2, z-1/2'

loop_
_atom_site_type_symbol
_atom_site_label
_atom_site_fract_x
_atom_site_fract_y
_atom_site_fract_z
_atom_site_U_iso_or_equiv
_atom_site_adp_type
_atom_site_calc_flag
_atom_site_refinement_flags
_atom_site_occupancy
_atom_site_disorder_assembly
_atom_site_disorder_group
Zn Zn1 0.5000 0.5000 0.5000 0.03664(12) Uani d S 1 . .
Zn Zn2 0.66125(3) 0.24138(2) 0.481223(14) 0.03545(10) Uani d . 1 . .
O O1 0.4523(2) 0.42396(19) 0.41149(10) 0.0558(5) Uani d . 1 . .
O O2 0.52731(19) 0.24531(17) 0.40656(10) 0.0469(5) Uani d . 1 . .
O O3 0.4709(3) 0.1262(3) 0.30547(17) 0.0597(11) Uani d PD 0.678(6) A 1
H H3O 0.5132 0.1318 0.3395 0.072 Uiso calc PR 0.678(6) A 1
O O3' 0.3022(7) 0.4892(6) 0.3252(4) 0.129(6) Uani d PD 0.322(6) A 2
H H3' 0.3424 0.4992 0.3596 0.155 Uiso calc PR 0.322(6) A 2
O O4 0.4271(2) 0.36795(18) 0.55363(12) 0.0564(6) Uani d . 1 . .
O O5 0.54382(19) 0.20916(17) 0.55701(10) 0.0449(5) Uani d . 1 . .
O O6 0.2546(3) 0.4024(2) 0.63370(17) 0.0939(11) Uani d . 1 . .
H H6O 0.1961 0.4394 0.6486 0.113 Uiso calc R 1 . .
O O7 0.68027(17) 0.41700(17) 0.49590(10) 0.0436(4) Uani d . 1 . .
O O8 0.8313(2) 0.3264(2) 0.54866(12) 0.0654(6) Uani d . 1 . .
N N1 0.8123(2) 0.23767(18) 0.41080(11) 0.0383(5) Uani d . 1 . .
N N2 0.7265(2) 0.06882(19) 0.48697(11) 0.0387(5) Uani d . 1 . .
C C1 0.4616(2) 0.3288(2) 0.38461(13) 0.0402(6) Uani d . 1 . .
C C2 0.3911(2) 0.3120(3) 0.32077(13) 0.0410(6) Uani d D 1 A .
C C3 0.3126(3) 0.3986(3) 0.29541(15) 0.0538(8) Uani d D 1 . .
H H3 0.3066 0.4674 0.3179 0.065 Uiso calc PR 0.322(6) A 1
C C4 0.2437(3) 0.3843(4) 0.23748(17) 0.0643(9) Uani d D 1 A .
H H4 0.1895 0.4418 0.2222 0.077 Uiso calc R 1 . .
C C5 0.2556(3) 0.2851(4) 0.20281(17) 0.0654(10) Uani d D 1 . .
H H5 0.2105 0.2759 0.1635 0.078 Uiso calc R 1 A .
C C6 0.3336(4) 0.1993(4) 0.22567(17) 0.0666(10) Uani d D 1 A .
H H6 0.3430 0.1331 0.2011 0.080 Uiso calc R 1 . .
C C7 0.3996(3) 0.2101(3) 0.28591(16) 0.0519(7) Uani d D 1 . .
H H7 0.4486 0.1499 0.3024 0.062 Uiso calc PR 0.678(6) A 2
C C8 0.4555(3) 0.2705(2) 0.57659(13) 0.0382(6) Uani d . 1 . .
C C9 0.3734(3) 0.2265(2) 0.62912(13) 0.0415(6) Uani d . 1 . .
C C10 0.2767(3) 0.2940(3) 0.65424(17) 0.0570(8) Uani d . 1 . .
C C11 0.1974(4) 0.2487(4) 0.7010(2) 0.0700(10) Uani d . 1 . .
H H11 0.1336 0.2936 0.7180 0.084 Uiso calc R 1 . .
C C12 0.2137(4) 0.1386(4) 0.72163(18) 0.0705(11) Uani d . 1 . .
H H12 0.1600 0.1090 0.7525 0.085 Uiso calc R 1 . .
C C13 0.3079(4) 0.0706(3) 0.69766(17) 0.0648(9) Uani d . 1 . .
H H13 0.3177 -0.0046 0.7118 0.078 Uiso calc R 1 . .
C C14 0.3882(3) 0.1158(3) 0.65202(15) 0.0504(7) Uani d . 1 . .
H H14 0.4534 0.0708 0.6365 0.060 Uiso calc R 1 . .
C C15 0.7842(3) 0.4174(3) 0.53085(14) 0.0437(6) Uani d . 1 . .
C C16 0.8460(3) 0.5300(3) 0.5450(2) 0.0737(11) Uani d . 1 . .
H H16A 0.9148 0.5196 0.5762 0.110 Uiso calc R 1 . .
H H16B 0.7849 0.5818 0.5623 0.110 Uiso calc R 1 . .
H H16C 0.8782 0.5612 0.5055 0.110 Uiso calc R 1 . .
C C17 0.8725(2) 0.1351(2) 0.40841(13) 0.0381(6) Uani d . 1 . .
C C18 0.8542(3) 0.3217(3) 0.37389(15) 0.0494(7) Uani d . 1 . .
H H18 0.8133 0.3921 0.3750 0.059 Uiso calc R 1 . .
C C19 0.9572(3) 0.3090(3) 0.33339(16) 0.0584(8) Uani d . 1 . .
H H19 0.9847 0.3705 0.3088 0.070 Uiso calc R 1 . .
C C20 1.0167(3) 0.2069(3) 0.33018(17) 0.0587(8) Uani d . 1 . .
H H20 1.0847 0.1974 0.3029 0.070 Uiso calc R 1 . .
C C21 0.9755(3) 0.1147(3) 0.36844(15) 0.0468(7) Uani d . 1 . .
C C22 1.0342(3) 0.0040(3) 0.36999(18) 0.0603(9) Uani d . 1 . .
H H22 1.1030 -0.0097 0.3438 0.072 Uiso calc R 1 . .
C C23 0.9925(3) -0.0803(3) 0.40818(18) 0.0567(8) Uani d . 1 . .
H H23 1.0324 -0.1513 0.4078 0.068 Uiso calc R 1 . .
C C24 0.8880(3) -0.0626(2) 0.44929(15) 0.0466(7) Uani d . 1 . .
C C25 0.8397(3) -0.1471(3) 0.49062(18) 0.0560(8) Uani d . 1 . .
H H25 0.8769 -0.2192 0.4925 0.067 Uiso calc R 1 . .
C C26 0.7391(3) -0.1231(3) 0.52754(19) 0.0581(8) Uani d . 1 . .
H H26 0.7064 -0.1790 0.5546 0.070 Uiso calc R 1 . .
C C27 0.6841(3) -0.0141(3) 0.52503(16) 0.0492(7) Uani d . 1 . .
H H27 0.6153 0.0010 0.5510 0.059 Uiso calc R 1 . .
C C28 0.8269(2) 0.0453(2) 0.44954(13) 0.0380(6) Uani d . 1 . .

loop_
_atom_site_aniso_label
_atom_site_aniso_U_11
_atom_site_aniso_U_22
_atom_site_aniso_U_33
_atom_site_aniso_U_12
_atom_site_aniso_U_13
_atom_site_aniso_U_23
Zn1 0.0366(2) 0.0344(2) 0.0390(2) 0.00356(17) 0.00383(17) -0.00187(16)
Zn2 0.03094(17) 0.03523(17) 0.04044(18) 0.00558(11) 0.00519(12) -0.00037(12)
O1 0.0630(14) 0.0581(13) 0.0454(11) 0.0113(11) -0.0103(10) -0.0113(10)
O2 0.0380(10) 0.0533(12) 0.0489(11) 0.0051(9) -0.0029(9) -0.0045(9)
O3 0.070(2) 0.0418(18) 0.066(2) 0.0129(15) -0.0090(17) -0.0103(15)
O3' 0.197(14) 0.058(6) 0.126(10) 0.027(7) -0.093(9) -0.004(5)
O4 0.0528(13) 0.0425(11) 0.0755(15) 0.0102(9) 0.0252(11) 0.0150(10)
O5 0.0420(11) 0.0445(10) 0.0490(11) 0.0098(9) 0.0151(9) 0.0066(9)
O6 0.091(2) 0.0586(16) 0.136(3) 0.0258(15) 0.064(2) 0.0017(16)
O7 0.0328(9) 0.0445(10) 0.0535(11) 0.0034(8) 0.0017(8) -0.0069(9)
O8 0.0687(16) 0.0620(15) 0.0647(15) 0.0163(12) -0.0107(12) 0.0029(12)
N1 0.0340(11) 0.0385(11) 0.0425(12) 0.0029(9) 0.0054(9) -0.0004(9)
N2 0.0295(11) 0.0382(11) 0.0485(13) 0.0000(9) 0.0031(9) -0.0008(10)
C1 0.0317(13) 0.0522(16) 0.0368(13) -0.0007(11) 0.0050(10) 0.0010(12)
C2 0.0333(13) 0.0541(16) 0.0360(13) -0.0066(12) 0.0057(11) -0.0014(12)
C3 0.0505(18) 0.066(2) 0.0440(16) -0.0023(15) -0.0028(14) 0.0100(15)
C4 0.0525(19) 0.091(3) 0.0493(18) -0.0137(18) -0.0038(15) 0.0202(18)
C5 0.052(2) 0.099(3) 0.0448(17) -0.023(2) 0.0001(15) 0.0067(18)
C6 0.064(2) 0.080(2) 0.056(2) -0.021(2) 0.0080(17) -0.0212(18)
C7 0.0437(16) 0.0589(18) 0.0535(18) -0.0064(14) 0.0071(14) -0.0056(14)
C8 0.0337(13) 0.0402(14) 0.0409(14) 0.0000(11) 0.0046(11) -0.0002(11)
C9 0.0377(14) 0.0491(15) 0.0379(14) -0.0026(12) 0.0056(11) -0.0011(11)
C10 0.0523(19) 0.0594(19) 0.0605(19) 0.0004(15) 0.0206(15) -0.0074(16)
C11 0.057(2) 0.088(3) 0.067(2) -0.0026(18) 0.0285(18) -0.0063(19)
C12 0.059(2) 0.102(3) 0.051(2) -0.019(2) 0.0160(16) 0.0064(19)
C13 0.064(2) 0.073(2) 0.058(2) -0.0118(18) 0.0048(17) 0.0216(17)
C14 0.0454(16) 0.0560(18) 0.0499(17) 0.0018(14) 0.0045(13) 0.0088(14)
C15 0.0356(14) 0.0475(16) 0.0483(16) 0.0001(12) 0.0071(12) -0.0066(12)
C16 0.051(2) 0.066(2) 0.105(3) -0.0151(17) 0.009(2) -0.028(2)
C17 0.0296(12) 0.0433(14) 0.0415(14) 0.0036(10) 0.0022(10) -0.0070(11)
C18 0.0488(17) 0.0483(16) 0.0514(17) 0.0019(13) 0.0065(13) 0.0045(13)
C19 0.0503(18) 0.069(2) 0.0561(19) -0.0085(16) 0.0112(15) 0.0123(16)
C20 0.0429(17) 0.078(2) 0.0565(19) 0.0025(16) 0.0166(14) -0.0009(17)
C21 0.0332(14) 0.0600(18) 0.0475(16) 0.0049(12) 0.0073(12) -0.0122(13)
C22 0.0428(17) 0.070(2) 0.069(2) 0.0168(15) 0.0123(15) -0.0173(17)
C23 0.0453(17) 0.0496(17) 0.075(2) 0.0146(14) 0.0012(15) -0.0216(16)
C24 0.0371(14) 0.0393(14) 0.0628(18) 0.0056(11) -0.0061(13) -0.0117(13)
C25 0.0543(19) 0.0330(14) 0.080(2) 0.0044(13) -0.0091(16) -0.0025(14)
C26 0.0549(19) 0.0410(16) 0.078(2) -0.0074(14) 0.0013(17) 0.0116(15)
C27 0.0370(15) 0.0475(16) 0.0635(19) -0.0033(12) 0.0082(13) 0.0048(14)
C28 0.0293(12) 0.0387(13) 0.0457(14) 0.0031(10) -0.0012(11) -0.0063(11)

loop_
_atom_type_symbol
_atom_type_description
_atom_type_scat_dispersion_real
_atom_type_scat_dispersion_imag
_atom_type_scat_source
C C 0.0033 0.0016 'International Tables Vol C Tables 4.2.6.8 and 6.1.1.4'
H H 0.0000 0.0000 'International Tables Vol C Tables 4.2.6.8 and 6.1.1.4'
N N 0.0061 0.0033 'International Tables Vol C Tables 4.2.6.8 and 6.1.1.4'
O O 0.0106 0.0060 'International Tables Vol C Tables 4.2.6.8 and 6.1.1.4'
Zn Zn 0.2839 1.4301 'International Tables Vol C Tables 4.2.6.8 and 6.1.1.4'

loop_
_geom_angle_atom_site_label_1
_geom_angle_atom_site_label_2
_geom_angle_atom_site_label_3
_geom_angle_site_symmetry_1
_geom_angle_site_symmetry_3
_geom_angle
O4 Zn1 O4 . 3_666 180.00(8)
O4 Zn1 O1 . 3_666 86.34(10)
O4 Zn1 O1 3_666 3_666 93.66(10)
O4 Zn1 O1 . . 93.66(10)
O4 Zn1 O1 3_666 . 86.34(10)
O1 Zn1 O1 3_666 . 180.0
O4 Zn1 O7 . 3_666 88.39(8)
O4 Zn1 O7 3_666 3_666 91.61(8)
O1 Zn1 O7 3_666 3_666 87.79(8)
O1 Zn1 O7 . 3_666 92.21(8)
O4 Zn1 O7 . . 91.61(8)
O4 Zn1 O7 3_666 . 88.39(8)
O1 Zn1 O7 3_666 . 92.21(8)
O1 Zn1 O7 . . 87.79(8)
O7 Zn1 O7 3_666 . 180.0
O2 Zn2 O5 . . 98.85(9)
O2 Zn2 O7 . . 98.44(8)
O5 Zn2 O7 . . 97.38(8)
O2 Zn2 N2 . . 105.98(8)
O5 Zn2 N2 . . 89.18(8)
O7 Zn2 N2 . . 153.43(8)
O2 Zn2 N1 . . 90.23(9)
O5 Zn2 N1 . . 165.29(8)
O7 Zn2 N1 . . 92.67(8)
N2 Zn2 N1 . . 77.15(8)
O2 Zn2 O8 . . 152.90(8)
O5 Zn2 O8 . . 95.38(9)
O7 Zn2 O8 . . 56.72(8)
N2 Zn2 O8 . . 97.13(8)
N1 Zn2 O8 . . 81.17(9)
C1 O1 Zn1 . . 138.7(2)
C1 O2 Zn2 . . 129.52(18)
C7 O3 H3O . . 120.0
C3 O3' H3' . . 120.0
C8 O4 Zn1 . . 141.86(19)
C8 O5 Zn2 . . 127.65(18)
C10 O6 H6O . . 120.0
C15 O7 Zn2 . . 99.21(17)
C15 O7 Zn1 . . 135.74(18)
Zn2 O7 Zn1 . . 111.80(9)
C15 O8 Zn2 . . 84.32(18)
C18 N1 C17 . . 118.0(2)
C18 N1 Zn2 . . 128.86(19)
C17 N1 Zn2 . . 113.11(17)
C27 N2 C28 . . 117.9(2)
C27 N2 Zn2 . . 127.40(19)
C28 N2 Zn2 . . 114.59(17)
O1 C1 O2 . . 125.3(3)
O1 C1 C2 . . 117.4(3)
O2 C1 C2 . . 117.3(2)
C7 C2 C3 . . 118.3(3)
C7 C2 C1 . . 121.6(3)
C3 C2 C1 . . 120.1(3)
O3' C3 C4 . . 118.6(6)
O3' C3 C2 . . 120.0(5)
C4 C3 C2 . . 121.4(3)
C4 C3 H3 . . 119.3
C2 C3 H3 . . 119.3
C5 C4 C3 . . 119.7(4)
C5 C4 H4 . . 120.2
C3 C4 H4 . . 120.2
C4 C5 C6 . . 120.4(3)
C4 C5 H5 . . 119.8
C6 C5 H5 . . 119.8
C5 C6 C7 . . 120.7(4)
C5 C6 H6 . . 119.7
C7 C6 H6 . . 119.7
O3 C7 C2 . . 122.4(3)
O3 C7 C6 . . 118.1(3)
C2 C7 C6 . . 119.4(3)
C2 C7 H7 . . 120.3
C6 C7 H7 . . 120.3
O5 C8 O4 . . 124.4(3)
O5 C8 C9 . . 119.2(2)
O4 C8 C9 . . 116.3(2)
C14 C9 C10 . . 118.5(3)
C14 C9 C8 . . 120.4(3)
C10 C9 C8 . . 121.1(3)
O6 C10 C11 . . 118.0(3)
O6 C10 C9 . . 122.2(3)
C11 C10 C9 . . 119.9(3)
C12 C11 C10 . . 120.0(4)
C12 C11 H11 . . 120.0
C10 C11 H11 . . 120.0
C11 C12 C13 . . 121.2(3)
C11 C12 H12 . . 119.4
C13 C12 H12 . . 119.4
C12 C13 C14 . . 119.0(4)
C12 C13 H13 . . 120.5
C14 C13 H13 . . 120.5
C9 C14 C13 . . 121.4(3)
C9 C14 H14 . . 119.3
C13 C14 H14 . . 119.3
O8 C15 O7 . . 119.4(3)
O8 C15 C16 . . 122.5(3)
O7 C15 C16 . . 118.0(3)
C15 C16 H16A . . 109.5
C15 C16 H16B . . 109.5
H16A C16 H16B . . 109.5
C15 C16 H16C . . 109.5
H16A C16 H16C . . 109.5
H16B C16 H16C . . 109.5
N1 C17 C21 . . 122.9(3)
N1 C17 C28 . . 117.2(2)
C21 C17 C28 . . 119.9(3)
N1 C18 C19 . . 122.8(3)
N1 C18 H18 . . 118.6
C19 C18 H18 . . 118.6
C20 C19 C18 . . 119.6(3)
C20 C19 H19 . . 120.2
C18 C19 H19 . . 120.2
C19 C20 C21 . . 119.7(3)
C19 C20 H20 . . 120.1
C21 C20 H20 . . 120.1
C17 C21 C20 . . 117.0(3)
C17 C21 C22 . . 118.8(3)
C20 C21 C22 . . 124.1(3)
C23 C22 C21 . . 121.7(3)
C23 C22 H22 . . 119.1
C21 C22 H22 . . 119.1
C22 C23 C24 . . 120.9(3)
C22 C23 H23 . . 119.6
C24 C23 H23 . . 119.6
C25 C24 C28 . . 116.7(3)
C25 C24 C23 . . 123.8(3)
C28 C24 C23 . . 119.5(3)
C26 C25 C24 . . 119.9(3)
C26 C25 H25 . . 120.1
C24 C25 H25 . . 120.1
C25 C26 C27 . . 119.9(3)
C25 C26 H26 . . 120.0
C27 C26 H26 . . 120.0
N2 C27 C26 . . 122.5(3)
N2 C27 H27 . . 118.7
C26 C27 H27 . . 118.7
N2 C28 C24 . . 123.1(3)
N2 C28 C17 . . 117.8(2)
C24 C28 C17 . . 119.1(2)

loop_
_geom_bond_atom_site_label_1
_geom_bond_atom_site_label_2
_geom_bond_site_symmetry_2
_geom_bond_distance
Zn1 O4 . 2.058(2)
Zn1 O4 3_666 2.058(2)
Zn1 O1 3_666 2.070(2)
Zn1 O1 . 2.070(2)
Zn1 O7 3_666 2.1362(19)
Zn1 O7 . 2.1362(19)
Zn2 O2 . 2.050(2)
Zn2 O5 . 2.0537(19)
Zn2 O7 . 2.082(2)
Zn2 N2 . 2.132(2)
Zn2 N1 . 2.185(2)
Zn2 O8 . 2.440(3)
O1 C1 . 1.246(3)
O2 C1 . 1.270(3)
O3 C7 . 1.291(4)
O3 H3O . 0.8200
O3' C3 . 1.228(8)
O3' H3' . 0.8200
O4 C8 . 1.265(3)
O5 C8 . 1.250(3)
O6 C10 . 1.353(4)
O6 H6O . 0.8200
O7 C15 . 1.290(3)
O8 C15 . 1.224(4)
N1 C18 . 1.324(4)
N1 C17 . 1.357(3)
N2 C27 . 1.331(4)
N2 C28 . 1.356(3)
C1 C2 . 1.499(4)
C2 C7 . 1.393(4)
C2 C3 . 1.397(4)
C3 C4 . 1.384(5)
C3 H3 . 0.9300
C4 C5 . 1.368(6)
C4 H4 . 0.9300
C5 C6 . 1.370(6)
C5 H5 . 0.9300
C6 C7 . 1.405(5)
C6 H6 . 0.9300
C7 H7 . 0.9300
C8 C9 . 1.496(4)
C9 C14 . 1.382(4)
C9 C10 . 1.400(4)
C10 C11 . 1.396(5)
C11 C12 . 1.363(6)
C11 H11 . 0.9300
C12 C13 . 1.375(6)
C12 H12 . 0.9300
C13 C14 . 1.387(4)
C13 H13 . 0.9300
C14 H14 . 0.9300
C15 C16 . 1.492(4)
C16 H16A . 0.9600
C16 H16B . 0.9600
C16 H16C . 0.9600
C17 C21 . 1.401(4)
C17 C28 . 1.439(4)
C18 C19 . 1.396(4)
C18 H18 . 0.9300
C19 C20 . 1.350(5)
C19 H19 . 0.9300
C20 C21 . 1.410(5)
C20 H20 . 0.9300
C21 C22 . 1.433(4)
C22 C23 . 1.342(5)
C22 H22 . 0.9300
C23 C24 . 1.424(4)
C23 H23 . 0.9300
C24 C25 . 1.407(5)
C24 C28 . 1.415(4)
C25 C26 . 1.352(5)
C25 H25 . 0.9300
C26 C27 . 1.399(4)
C26 H26 . 0.9300
C27 H27 . 0.9300
